data_4060593
_journal_name_full Organometallics
_journal_paper_doi 10.1021/om050694q
_journal_year 2006
_chemical_formula_moiety 'C21 H23 Fe3 N1 O10 S1'
_chemical_formula_sum 'C21 H23 Fe3 N O10 S'
_chemical_formula_weight 649.02
_space_group_IT_number 14
_symmetry_cell_setting monoclinic
_symmetry_space_group_name_Hall '-P 2yn'
_symmetry_space_group_name_H-M 'P 1 21/n 1'
_cell_angle_alpha 90.00
_cell_angle_beta 91.90(2)
_cell_angle_gamma 90.00
_cell_formula_units_Z 4
_cell_length_a 8.649(3)
_cell_length_b 20.801(5)
_cell_length_c 14.594(3)
_cell_measurement_temperature 298(2)
_cell_volume 2624.1(12)
_diffrn_ambient_temperature 298(2)
_exptl_crystal_density_diffrn 1.643
_cod_original_sg_symbol_H-M 'P 21/n'
_cod_database_code 4060593

loop_
_symmetry_equiv_pos_as_xyz
'x, y, z'
'-x+1/2, y+1/2, -z+1/2'
'-x, -y, -z'
'x-1/2, -y-1/2, z-1/2'

loop_
_atom_site_label
_atom_site_type_symbol
_atom_site_fract_x
_atom_site_fract_y
_atom_site_fract_z
_atom_site_U_iso_or_equiv
_atom_site_adp_type
_atom_site_occupancy
_atom_site_symmetry_multiplicity
_atom_site_calc_flag
_atom_site_refinement_flags
_atom_site_disorder_assembly
_atom_site_disorder_group
Fe1 Fe 0.13845(5) 0.76569(2) 0.91136(3) 0.04006(14) Uani 1 1 d . . .
Fe2 Fe -0.05378(5) 0.837962(19) 1.02658(3) 0.03686(13) Uani 1 1 d . . .
Fe3 Fe -0.25712(5) 0.73895(2) 1.03347(3) 0.03849(13) Uani 1 1 d . . .
S S -0.22694(9) 0.80793(4) 0.91954(5) 0.0429(2) Uani 1 1 d . . .
O1 O 0.2359(3) 0.70084(12) 1.08138(17) 0.0577(6) Uani 1 1 d . . .
O2 O 0.3267(4) 0.67735(15) 0.8060(2) 0.0941(11) Uani 1 1 d . . .
O3 O 0.3703(3) 0.86814(14) 0.9143(2) 0.0820(9) Uani 1 1 d . . .
O4 O 0.0792(4) 0.95007(12) 0.9391(2) 0.0821(9) Uani 1 1 d . . .
O5 O -0.2506(3) 0.92287(12) 1.13081(19) 0.0673(7) Uani 1 1 d . . .
O6 O 0.1476(3) 0.81742(13) 1.18974(19) 0.0710(7) Uani 1 1 d . . .
O7 O -0.4972(3) 0.81793(14) 1.1195(2) 0.0742(8) Uani 1 1 d . . .
O8 O -0.4705(4) 0.63266(16) 0.9978(3) 0.1086(13) Uani 1 1 d . . .
O9 O -0.0895(3) 0.69113(13) 1.19684(17) 0.0665(7) Uani 1 1 d . . .
O10 O -0.0896(3) 0.62294(10) 0.98727(16) 0.0512(6) Uani 1 1 d . . .
N N 0.3416(3) 1.00895(11) 0.28703(16) 0.0384(6) Uani 1 1 d . . .
C1 C 0.1934(4) 0.72858(14) 1.0186(2) 0.0424(7) Uani 1 1 d . . .
C2 C 0.2538(5) 0.71328(18) 0.8446(2) 0.0583(9) Uani 1 1 d . . .
C3 C 0.2766(4) 0.82963(17) 0.9146(2) 0.0531(9) Uani 1 1 d . . .
C4 C 0.0333(4) 0.90509(16) 0.9732(2) 0.0514(8) Uani 1 1 d . . .
C5 C -0.1787(4) 0.88796(16) 1.0897(2) 0.0462(7) Uani 1 1 d . . .
C6 C 0.0723(4) 0.82322(15) 1.1243(2) 0.0463(8) Uani 1 1 d . . .
C7 C -0.4021(4) 0.78904(17) 1.0856(2) 0.0511(8) Uani 1 1 d . . .
C8 C -0.3900(4) 0.67575(18) 1.0116(3) 0.0646(10) Uani 1 1 d . . .
C9 C -0.1555(4) 0.71200(16) 1.1347(2) 0.0467(8) Uani 1 1 d . . .
C10 C 0.0098(5) 0.80118(17) 0.7946(2) 0.0561(9) Uani 1 1 d . . .
C11 C -0.0842(4) 0.76893(15) 0.8554(2) 0.0437(7) Uani 1 1 d . . .
C12 C -0.0515(4) 0.70487(15) 0.8811(2) 0.0455(7) Uani 1 1 d . . .
C13 C -0.1181(3) 0.67849(14) 0.9656(2) 0.0393(7) Uani 1 1 d . . .
C14 C 0.3371(4) 1.04404(18) 0.1971(2) 0.0602(10) Uani 1 1 d . . .
C15 C 0.3734(6) 1.0031(2) 0.1132(3) 0.0806(13) Uani 1 1 d . . .
C16 C 0.2253(4) 0.95418(16) 0.2891(3) 0.0559(9) Uani 1 1 d . . .
C17 C 0.0592(5) 0.9737(2) 0.2738(3) 0.0842(13) Uani 1 1 d . . .
C18 C 0.3069(4) 1.05869(15) 0.3601(2) 0.0499(8) Uani 1 1 d . . .
C19 C 0.2840(4) 1.03207(19) 0.4550(2) 0.0602(10) Uani 1 1 d . . .
C20 C 0.4989(4) 0.97820(16) 0.3064(2) 0.0474(8) Uani 1 1 d . . .
C21 C 0.6345(4) 1.0247(2) 0.3065(3) 0.0626(10) Uani 1 1 d . . .
H10 H 0.0282 0.7830 0.7331 0.062 Uiso 1 1 d . . .
H10' H -0.0016 0.8487 0.7858 0.062 Uiso 1 1 d . . .
H12 H 0.0193 0.6783 0.8435 0.053 Uiso 1 1 d . . .
H14A H 0.2194 1.0638 0.1855 0.068 Uiso 1 1 d . . .
H14B H 0.4170 1.0836 0.1998 0.068 Uiso 1 1 d . . .
H15A H 0.3646 1.0310 0.0511 0.086 Uiso 1 1 d . . .
H15B H 0.4874 0.9831 0.1217 0.086 Uiso 1 1 d . . .
H15C H 0.2898 0.9633 0.1073 0.086 Uiso 1 1 d . . .
H16A H 0.2553 0.9191 0.2370 0.063 Uiso 1 1 d . . .
H16B H 0.2379 0.9305 0.3560 0.063 Uiso 1 1 d . . .
H17A H -0.0164 0.9326 0.2763 0.089 Uiso 1 1 d . . .
H17B H 0.0273 1.0080 0.3260 0.089 Uiso 1 1 d . . .
H17C H 0.0448 0.9966 0.2070 0.089 Uiso 1 1 d . . .
H18A H 0.3993 1.0934 0.3634 0.057 Uiso 1 1 d . . .
H18B H 0.1998 1.0837 0.3380 0.057 Uiso 1 1 d . . .
H19A H 0.2578 1.0706 0.5024 0.067 Uiso 1 1 d . . .
H19B H 0.1883 0.9981 0.4539 0.067 Uiso 1 1 d . . .
H19C H 0.3877 1.0078 0.4792 0.067 Uiso 1 1 d . . .
H20A H 0.4962 0.9547 0.3724 0.055 Uiso 1 1 d . . .
H20B H 0.5169 0.9421 0.2539 0.055 Uiso 1 1 d . . .
H21A H 0.7419 0.9987 0.3213 0.071 Uiso 1 1 d . . .
H21B H 0.6414 1.0481 0.2412 0.071 Uiso 1 1 d . . .
H21C H 0.6207 1.0606 0.3597 0.071 Uiso 1 1 d . . .

loop_
_atom_site_aniso_label
_atom_site_aniso_U_11
_atom_site_aniso_U_22
_atom_site_aniso_U_33
_atom_site_aniso_U_23
_atom_site_aniso_U_13
_atom_site_aniso_U_12
Fe1 0.0479(3) 0.0349(2) 0.0384(2) 0.00068(18) 0.01686(19) 0.00225(19)
Fe2 0.0438(3) 0.0302(2) 0.0371(2) -0.00413(17) 0.00935(18) 0.00060(18)
Fe3 0.0377(2) 0.0361(2) 0.0421(3) 0.00087(18) 0.00790(19) -0.00148(18)
S 0.0490(5) 0.0408(4) 0.0389(4) 0.0034(3) 0.0009(3) 0.0067(3)
O1 0.0677(16) 0.0506(14) 0.0551(15) 0.0101(12) 0.0056(12) 0.0103(12)
O2 0.119(3) 0.084(2) 0.082(2) -0.0042(17) 0.0490(19) 0.041(2)
O3 0.0680(18) 0.0695(18) 0.110(2) 0.0115(17) 0.0203(17) -0.0206(15)
O4 0.107(2) 0.0443(15) 0.097(2) 0.0139(15) 0.0370(18) -0.0111(15)
O5 0.0633(16) 0.0616(16) 0.0783(18) -0.0229(14) 0.0220(13) 0.0117(13)
O6 0.0745(18) 0.0702(18) 0.0668(17) -0.0153(14) -0.0173(15) 0.0070(14)
O7 0.0613(16) 0.0685(17) 0.095(2) 0.0029(16) 0.0355(15) 0.0152(14)
O8 0.0635(19) 0.073(2) 0.190(4) -0.031(2) 0.019(2) -0.0292(17)
O9 0.0865(19) 0.0685(17) 0.0446(14) 0.0114(13) 0.0038(13) 0.0139(15)
O10 0.0644(14) 0.0306(12) 0.0592(14) -0.0009(10) 0.0109(11) 0.0021(10)
N 0.0426(14) 0.0307(12) 0.0416(13) 0.0015(10) -0.0032(11) 0.0012(11)
C1 0.0455(18) 0.0347(16) 0.0478(19) -0.0048(14) 0.0146(15) -0.0011(13)
C2 0.074(3) 0.051(2) 0.051(2) 0.0013(16) 0.0287(19) 0.0084(18)
C3 0.055(2) 0.049(2) 0.057(2) 0.0072(16) 0.0172(17) 0.0014(17)
C4 0.063(2) 0.0384(18) 0.054(2) -0.0070(15) 0.0132(17) 0.0028(16)
C5 0.0461(18) 0.0451(18) 0.0478(18) -0.0032(15) 0.0068(15) -0.0020(15)
C6 0.0476(18) 0.0403(18) 0.0512(19) -0.0100(14) 0.0057(16) 0.0012(14)
C7 0.050(2) 0.0479(19) 0.056(2) 0.0088(16) 0.0100(17) 0.0001(16)
C8 0.046(2) 0.052(2) 0.096(3) -0.004(2) 0.009(2) -0.0041(17)
C9 0.053(2) 0.0416(17) 0.0464(19) -0.0018(15) 0.0167(16) 0.0024(15)
C10 0.080(3) 0.056(2) 0.0333(17) 0.0056(15) 0.0130(16) 0.0061(18)
C11 0.0565(19) 0.0444(18) 0.0302(15) -0.0029(13) 0.0034(14) 0.0032(15)
C12 0.058(2) 0.0390(17) 0.0402(17) -0.0103(13) 0.0101(14) 0.0008(14)
C13 0.0432(17) 0.0346(16) 0.0402(16) -0.0067(13) 0.0037(13) -0.0047(13)
C14 0.070(2) 0.060(2) 0.051(2) 0.0170(17) 0.0005(18) 0.0097(19)
C15 0.102(3) 0.095(3) 0.045(2) 0.005(2) -0.002(2) 0.012(3)
C16 0.058(2) 0.0419(18) 0.067(2) 0.0006(17) -0.0058(18) -0.0102(16)
C17 0.058(3) 0.095(3) 0.098(3) -0.007(3) -0.012(2) -0.018(2)
C18 0.054(2) 0.0355(16) 0.061(2) -0.0067(15) 0.0052(16) 0.0053(14)
C19 0.062(2) 0.068(2) 0.051(2) -0.0105(18) 0.0038(17) 0.0078(18)
C20 0.0482(18) 0.0459(18) 0.0481(18) 0.0003(15) 0.0012(15) 0.0101(15)
C21 0.045(2) 0.076(3) 0.068(2) -0.003(2) 0.0061(17) -0.0015(18)

loop_
_geom_bond_atom_site_label_1
_geom_bond_atom_site_label_2
_geom_bond_distance
_geom_bond_site_symmetry_2
_geom_bond_publ_flag
Fe1 C3 1.788(4) . ?
Fe1 C2 1.788(3) . ?
Fe1 C1 1.794(3) . ?
Fe1 C11 2.067(3) . ?
Fe1 C12 2.108(3) . ?
Fe1 C10 2.136(4) . ?
Fe1 Fe2 2.8351(8) . ?
Fe2 C4 1.778(3) . ?
Fe2 C5 1.779(3) . ?
Fe2 C6 1.793(4) . ?
Fe2 S 2.2179(11) . ?
Fe2 Fe3 2.7123(8) . ?
Fe3 C8 1.768(4) . ?
Fe3 C9 1.784(4) . ?
Fe3 C7 1.817(4) . ?
Fe3 C13 2.022(3) . ?
Fe3 S 2.2182(9) . ?
S C11 1.770(3) . ?
O1 C1 1.134(4) . ?
O2 C2 1.139(4) . ?
O3 C3 1.139(4) . ?
O4 C4 1.138(4) . ?
O5 C5 1.140(4) . ?
O6 C6 1.144(4) . ?
O7 C7 1.144(4) . ?
O8 C8 1.149(5) . ?
O9 C9 1.142(4) . ?
O10 C13 1.221(4) . ?
N C14 1.501(4) . ?
N C16 1.520(4) . ?
N C20 1.521(4) . ?
N C18 1.522(4) . ?
C10 C11 1.396(5) . ?
C11 C12 1.410(4) . ?
C12 C13 1.483(4) . ?
C14 C15 1.532(5) . ?
C16 C17 1.503(6) . ?
C18 C19 1.511(5) . ?
C20 C21 1.520(5) . ?
